data_1520684
loop_
_publ_author_name
'Tanveer, Kashif'
'Jarrah, Kareem'
'Taylor, Mark S.'

_publ_section_title
;
 Borinic Acid Catalyzed, Regioselective Chloroacylations and
 Chlorosulfonylations of 2,3-Epoxy Alcohols.
;
_journal_issue 14
_journal_name_full 'Organic letters'
_journal_page_first 3482
_journal_page_last 3485
_journal_paper_doi 10.1021/acs.orglett.5b01541
_journal_volume 17
_journal_year 2015
_chemical_absolute_configuration ad
_chemical_formula_moiety 'C13 H17 Cl O3'
_chemical_formula_sum 'C13 H17 Cl O3'
_chemical_formula_weight 256.71
_space_group_crystal_system orthorhombic
_space_group_IT_number 33
_space_group_name_Hall 'P 2c -2n'
_space_group_name_H-M_alt 'P n a 21'
_symmetry_space_group_name_Hall 'P 2c -2n'
_symmetry_space_group_name_H-M 'P n a 21'
_atom_sites_solution_hydrogens mixed
_audit_creation_method SHELXL-2014/7
_cell_angle_alpha 90
_cell_angle_beta 90
_cell_angle_gamma 90
_cell_formula_units_Z 4
_cell_length_a 28.508(2)
_cell_length_b 5.4891(4)
_cell_length_c 8.1976(7)
_cell_measurement_reflns_used 1737
_cell_measurement_temperature 147(2)
_cell_measurement_theta_max 23.06
_cell_measurement_theta_min 2.87
_cell_volume 1282.79(17)
_computing_cell_refinement APEX2
_computing_data_collection 'APEX2 (Bruker, 2007)'
_computing_data_reduction 'SAINT (Bruker, 2007)'
_computing_molecular_graphics 'PLATON (Spek, 2009)'
_computing_publication_material 'SHELXTL (Sheldrick, 2008)'
_computing_structure_refinement 'SHELXL-2014/7 (Sheldrick, 2014)'
_computing_structure_solution 'SHELXT (Sheldrick, 2008)'
_diffrn_ambient_temperature 147(2)
_diffrn_measured_fraction_theta_full 0.998
_diffrn_measured_fraction_theta_max 0.995
_diffrn_measurement_device_type 'Bruker Kappa APEX-DUO CCD'
_diffrn_measurement_method '\f and \w scans'
_diffrn_radiation_type MoK\a
_diffrn_radiation_wavelength 0.71073
_diffrn_reflns_av_R_equivalents 0.0568
_diffrn_reflns_av_unetI/netI 0.0638
_diffrn_reflns_laue_measured_fraction_full 0.998
_diffrn_reflns_laue_measured_fraction_max 0.995
_diffrn_reflns_limit_h_max 32
_diffrn_reflns_limit_h_min -37
_diffrn_reflns_limit_k_max 7
_diffrn_reflns_limit_k_min -6
_diffrn_reflns_limit_l_max 10
_diffrn_reflns_limit_l_min -10
_diffrn_reflns_number 8900
_diffrn_reflns_point_group_measured_fraction_full 0.988
_diffrn_reflns_point_group_measured_fraction_max 0.980
_diffrn_reflns_theta_full 25.242
_diffrn_reflns_theta_max 27.632
_diffrn_reflns_theta_min 2.858
_diffrn_source 'sealed tube with Bruker Triumph monochromator'
_exptl_absorpt_coefficient_mu 0.292
_exptl_absorpt_correction_T_max 0.7456
_exptl_absorpt_correction_T_min 0.6926
_exptl_absorpt_correction_type multi-scan
_exptl_absorpt_process_details 'SADABS (Sheldrick, 1996)'
_exptl_crystal_colour colourless
_exptl_crystal_density_diffrn 1.329
_exptl_crystal_description needle
_exptl_crystal_F_000 544
_exptl_crystal_size_max 0.360
_exptl_crystal_size_mid 0.100
_exptl_crystal_size_min 0.080
_refine_diff_density_max 0.282
_refine_diff_density_min -0.279
_refine_diff_density_rms 0.056
_refine_ls_abs_structure_details
; 
 Flack x determined using 914 quotients [(I+)-(I-)]/[(I+)+(I-)] 
 (Parsons, Flack and Wagner, Acta Cryst. B69 (2013) 249-259). 
;
_refine_ls_abs_structure_Flack 0.12(5)
_refine_ls_extinction_method none
_refine_ls_goodness_of_fit_ref 1.039
_refine_ls_hydrogen_treatment mixed
_refine_ls_matrix_type full
_refine_ls_number_parameters 156
_refine_ls_number_reflns 2931
_refine_ls_number_restraints 1
_refine_ls_restrained_S_all 1.039
_refine_ls_R_factor_all 0.0594
_refine_ls_R_factor_gt 0.0445
_refine_ls_shift/su_max 0.000
_refine_ls_shift/su_mean 0.000
_refine_ls_structure_factor_coef Fsqd
_refine_ls_weighting_details 'w=1/[\s^2^(Fo^2^)+(0.0338P)^2^+0.1798P] where P=(Fo^2^+2Fc^2^)/3'
_refine_ls_weighting_scheme calc
_refine_ls_wR_factor_gt 0.0831
_refine_ls_wR_factor_ref 0.0885
_reflns_Friedel_coverage 0.842
_reflns_friedel_fraction_full 0.975
_reflns_friedel_fraction_max 0.963
_reflns_number_gt 2455
_reflns_number_total 2931
_reflns_threshold_expression 'I > 2\s(I)'
_cod_data_source_file ol5b01541_si_001.cif
_cod_data_source_block Tanveer-3a
_cod_depositor_comments 'Adding full bibliography for 1520684--1520685.cif.'
_cod_original_cell_volume 1282.79(18)
_cod_database_code 1520684
_shelx_shelxl_version_number 2014/7
_shelx_space_group_comment
; 
The symmetry employed for this shelxl refinement is uniquely defined 
by the following loop, which should always be used as a source of 
symmetry information in preference to the above space-group names. 
They are only intended as comments. 
;
_shelx_estimated_absorpt_t_min 0.902
_shelx_estimated_absorpt_t_max 0.977

loop_
_space_group_symop_operation_xyz
'x, y, z'
'-x, -y, z+1/2'
'x+1/2, -y+1/2, z'
'-x+1/2, y+1/2, z+1/2'

loop_
_atom_site_label
_atom_site_type_symbol
_atom_site_fract_x
_atom_site_fract_y
_atom_site_fract_z
_atom_site_U_iso_or_equiv
_atom_site_adp_type
_atom_site_occupancy
_atom_site_site_symmetry_order
_atom_site_calc_flag
_atom_site_refinement_flags_posn
_atom_site_refinement_flags_adp
Cl1 Cl 0.17772(3) 0.23106(14) 0.65431(13) 0.01762(19) Uani 1 1 d . .
O1 O 0.34405(8) -0.1706(4) 0.5487(3) 0.0195(6) Uani 1 1 d . .
O2 O 0.32454(8) 0.1959(4) 0.4488(3) 0.0178(6) Uani 1 1 d . .
O3 O 0.26484(8) 0.5400(4) 0.6008(3) 0.0196(6) Uani 1 1 d . .
H3O H 0.2887 0.6200 0.5732 0.038(13) Uiso 1 1 d R .
C1 C 0.35507(12) 0.0227(6) 0.4887(4) 0.0150(7) Uani 1 1 d . .
C2 C 0.27512(11) 0.1459(6) 0.4761(5) 0.0167(8) Uani 1 1 d . .
H2A H 0.2703 0.0701 0.5844 0.020 Uiso 1 1 calc R U
H2B H 0.2628 0.0347 0.3913 0.020 Uiso 1 1 calc R U
C3 C 0.25092(11) 0.3901(6) 0.4675(5) 0.0148(7) Uani 1 1 d . .
H3A H 0.2609 0.4722 0.3642 0.018 Uiso 1 1 calc R U
C4 C 0.19785(11) 0.3702(6) 0.4661(4) 0.0141(7) Uani 1 1 d . .
H4A H 0.1887 0.2613 0.3736 0.017 Uiso 1 1 calc R U
C5 C 0.17360(11) 0.6131(6) 0.4425(5) 0.0172(8) Uani 1 1 d . .
H5A H 0.1873 0.6946 0.3459 0.021 Uiso 1 1 calc R U
H5B H 0.1802 0.7170 0.5386 0.021 Uiso 1 1 calc R U
C6 C 0.12074(13) 0.5965(6) 0.4197(5) 0.0192(8) Uani 1 1 d . .
H6A H 0.1062 0.5422 0.5231 0.023 Uiso 1 1 calc R U
H6B H 0.1137 0.4728 0.3352 0.023 Uiso 1 1 calc R U
C7 C 0.09921(14) 0.8402(7) 0.3689(6) 0.0276(10) Uani 1 1 d . .
H7A H 0.0656 0.8189 0.3492 0.041 Uiso 1 1 calc R U
H7B H 0.1144 0.8980 0.2689 0.041 Uiso 1 1 calc R U
H7C H 0.1039 0.9599 0.4561 0.041 Uiso 1 1 calc R U
C8 C 0.40441(12) 0.0961(6) 0.4558(5) 0.0163(7) Uani 1 1 d . .
C9 C 0.41561(14) 0.3067(7) 0.3699(5) 0.0249(9) Uani 1 1 d . .
H9A H 0.3914 0.4076 0.3275 0.030 Uiso 1 1 calc R U
C10 C 0.46218(14) 0.3681(7) 0.3466(6) 0.0314(10) Uani 1 1 d . .
H10A H 0.4699 0.5111 0.2872 0.038 Uiso 1 1 calc R U
C11 C 0.49752(14) 0.2234(7) 0.4091(6) 0.0319(11) Uani 1 1 d . .
H11A H 0.5294 0.2673 0.3926 0.038 Uiso 1 1 calc R U
C12 C 0.48658(13) 0.0152(7) 0.4953(5) 0.0288(10) Uani 1 1 d . .
H12A H 0.5109 -0.0830 0.5392 0.035 Uiso 1 1 calc R U
C13 C 0.44006(12) -0.0509(7) 0.5182(5) 0.0225(9) Uani 1 1 d . .
H13A H 0.4325 -0.1956 0.5761 0.027 Uiso 1 1 calc R U

loop_
_atom_site_aniso_label
_atom_site_aniso_U_11
_atom_site_aniso_U_22
_atom_site_aniso_U_33
_atom_site_aniso_U_23
_atom_site_aniso_U_13
_atom_site_aniso_U_12
Cl1 0.0162(3) 0.0190(4) 0.0177(4) 0.0022(4) 0.0033(5) -0.0025(3)
O1 0.0158(13) 0.0181(12) 0.0246(15) 0.0021(11) -0.0011(11) -0.0035(10)
O2 0.0112(12) 0.0196(12) 0.0225(14) 0.0020(11) 0.0030(11) 0.0011(9)
O3 0.0157(13) 0.0214(13) 0.0218(15) -0.0066(11) 0.0009(11) -0.0053(10)
C1 0.0168(18) 0.0161(17) 0.012(2) -0.0027(15) -0.0004(14) 0.0003(13)
C2 0.0116(16) 0.0178(17) 0.021(2) -0.0024(16) 0.0006(15) -0.0017(13)
C3 0.0141(17) 0.0164(16) 0.0138(18) -0.0008(16) 0.0018(15) -0.0022(12)
C4 0.0145(17) 0.0177(16) 0.0101(18) -0.0001(15) 0.0018(15) -0.0017(13)
C5 0.0138(17) 0.0182(18) 0.019(2) 0.0001(16) 0.0009(15) 0.0009(13)
C6 0.0150(18) 0.0197(18) 0.023(2) 0.0008(17) -0.0020(15) 0.0011(14)
C7 0.024(2) 0.025(2) 0.034(3) -0.004(2) -0.0083(19) 0.0071(16)
C8 0.0159(18) 0.0156(16) 0.0173(19) -0.0029(16) 0.0026(16) -0.0014(13)
C9 0.0181(19) 0.0229(19) 0.034(3) 0.0008(18) 0.0030(17) 0.0035(14)
C10 0.026(2) 0.023(2) 0.045(3) 0.002(2) 0.013(2) -0.0055(16)
C11 0.0161(19) 0.033(2) 0.047(3) -0.006(2) 0.0075(18) -0.0072(16)
C12 0.0151(19) 0.033(2) 0.039(3) -0.001(2) 0.0034(18) 0.0026(15)
C13 0.0166(19) 0.023(2) 0.028(3) 0.0017(17) 0.0030(17) 0.0017(14)

loop_
_atom_type_symbol
_atom_type_description
_atom_type_scat_dispersion_real
_atom_type_scat_dispersion_imag
_atom_type_scat_source
C C 0.0033 0.0016 'International Tables Vol C Tables 4.2.6.8 and 6.1.1.4'
H H 0.0000 0.0000 'International Tables Vol C Tables 4.2.6.8 and 6.1.1.4'
O O 0.0106 0.0060 'International Tables Vol C Tables 4.2.6.8 and 6.1.1.4'
Cl Cl 0.1484 0.1585 'International Tables Vol C Tables 4.2.6.8 and 6.1.1.4'

loop_
_geom_angle_atom_site_label_1
_geom_angle_atom_site_label_2
_geom_angle_atom_site_label_3
_geom_angle
C1 O2 C2 117.5(3)
C3 O3 H3O 108.7
O1 C1 O2 123.8(3)
O1 C1 C8 123.8(3)
O2 C1 C8 112.4(3)
O2 C2 C3 105.6(2)
O2 C2 H2A 110.6
C3 C2 H2A 110.6
O2 C2 H2B 110.6
C3 C2 H2B 110.6
H2A C2 H2B 108.8
O3 C3 C2 110.5(3)
O3 C3 C4 109.0(3)
C2 C3 C4 113.1(3)
O3 C3 H3A 108.0
C2 C3 H3A 108.0
C4 C3 H3A 108.0
C5 C4 C3 113.1(3)
C5 C4 Cl1 109.5(3)
C3 C4 Cl1 109.8(2)
C5 C4 H4A 108.1
C3 C4 H4A 108.1
Cl1 C4 H4A 108.1
C4 C5 C6 114.5(3)
C4 C5 H5A 108.6
C6 C5 H5A 108.6
C4 C5 H5B 108.6
C6 C5 H5B 108.6
H5A C5 H5B 107.6
C5 C6 C7 112.2(3)
C5 C6 H6A 109.2
C7 C6 H6A 109.2
C5 C6 H6B 109.2
C7 C6 H6B 109.2
H6A C6 H6B 107.9
C6 C7 H7A 109.5
C6 C7 H7B 109.5
H7A C7 H7B 109.5
C6 C7 H7C 109.5
H7A C7 H7C 109.5
H7B C7 H7C 109.5
C9 C8 C13 120.0(3)
C9 C8 C1 122.3(3)
C13 C8 C1 117.8(3)
C10 C9 C8 119.5(4)
C10 C9 H9A 120.2
C8 C9 H9A 120.2
C11 C10 C9 120.6(4)
C11 C10 H10A 119.7
C9 C10 H10A 119.7
C12 C11 C10 120.1(4)
C12 C11 H11A 120.0
C10 C11 H11A 120.0
C11 C12 C13 120.1(4)
C11 C12 H12A 119.9
C13 C12 H12A 119.9
C12 C13 C8 119.7(3)
C12 C13 H13A 120.1
C8 C13 H13A 120.1

loop_
_geom_bond_atom_site_label_1
_geom_bond_atom_site_label_2
_geom_bond_distance
Cl1 C4 1.815(4)
O1 C1 1.210(4)
O2 C1 1.330(4)
O2 C2 1.453(4)
O3 C3 1.425(4)
O3 H3O 0.8399
C1 C8 1.488(5)
C2 C3 1.509(5)
C2 H2A 0.9900
C2 H2B 0.9900
C3 C4 1.517(4)
C3 H3A 1.0000
C4 C5 1.514(5)
C4 H4A 1.0000
C5 C6 1.521(5)
C5 H5A 0.9900
C5 H5B 0.9900
C6 C7 1.529(5)
C6 H6A 0.9900
C6 H6B 0.9900
C7 H7A 0.9800
C7 H7B 0.9800
C7 H7C 0.9800
C8 C9 1.391(5)
C8 C13 1.395(5)
C9 C10 1.383(5)
C9 H9A 0.9500
C10 C11 1.381(6)
C10 H10A 0.9500
C11 C12 1.379(5)
C11 H11A 0.9500
C12 C13 1.388(5)
C12 H12A 0.9500
C13 H13A 0.9500

loop_
_geom_hbond_atom_site_label_D
_geom_hbond_atom_site_label_H
_geom_hbond_atom_site_label_A
_geom_hbond_distance_DH
_geom_hbond_distance_HA
_geom_hbond_distance_DA
_geom_hbond_angle_DHA
_geom_hbond_site_symmetry_A
O3 H3O O1 0.84 1.96 2.794(3) 169.7 1_565

loop_
_geom_torsion_atom_site_label_1
_geom_torsion_atom_site_label_2
_geom_torsion_atom_site_label_3
_geom_torsion_atom_site_label_4
_geom_torsion
C2 O2 C1 O1 -1.3(5)
C2 O2 C1 C8 -179.7(3)
C1 O2 C2 C3 164.1(3)
O2 C2 C3 O3 -66.9(4)
O2 C2 C3 C4 170.7(3)
O3 C3 C4 C5 61.8(4)
C2 C3 C4 C5 -175.0(3)
O3 C3 C4 Cl1 -61.0(3)
C2 C3 C4 Cl1 62.3(4)
C3 C4 C5 C6 172.9(3)
Cl1 C4 C5 C6 -64.2(4)
C4 C5 C6 C7 -170.6(3)
O1 C1 C8 C9 172.4(4)
O2 C1 C8 C9 -9.2(5)
O1 C1 C8 C13 -9.3(6)
O2 C1 C8 C13 169.1(3)
C13 C8 C9 C10 0.2(6)
C1 C8 C9 C10 178.4(4)
C8 C9 C10 C11 -0.5(7)
C9 C10 C11 C12 0.1(7)
C10 C11 C12 C13 0.7(6)
C11 C12 C13 C8 -1.0(6)
C9 C8 C13 C12 0.5(6)
C1 C8 C13 C12 -177.8(4)
